data_4308873
loop_
_publ_author_name
'Ho-Chol Chang'
'Katsunori Mochizuki'
'Susumu Kitagawa'

_publ_section_title
;
Effects of Countercations on the Structures and Redox and Spectroscopic
Properties of Diruthenium Catecholate Complexes with Ligand-Unsupported
Ru-Ru Bonds
;
_journal_name_full 'Inorganic Chemistry'
_journal_page_first 3810
_journal_page_last 3817
_journal_paper_doi 10.1021/ic048250u
_journal_volume 44
_journal_year 2005
_chemical_formula_sum 'C64 H100 K2 O12 Ru2'
_chemical_formula_weight 1341.82
_space_group_IT_number 148
_symmetry_cell_setting trigonal
_symmetry_Int_Tables_number 148
_symmetry_space_group_name_Hall '-R 3'
_symmetry_space_group_name_H-M 'R -3 :H'
_cell_angle_alpha 90
_cell_angle_beta 90
_cell_angle_gamma 120
_cell_formula_units_Z 9
_cell_length_a 30.572(3)
_cell_length_b 30.572(3)
_cell_length_c 19.309(3)
_cell_measurement_reflns_used 6533
_cell_measurement_temperature 223.2
_cell_measurement_theta_max 27.3
_cell_measurement_theta_min 3.8
_cell_volume 15629(3)
_computing_data_reduction 'teXsan Ver. 1.11'
_computing_publication_material 'teXsan Ver. 1.11'
_computing_structure_refinement 'teXsan Ver. 1.10'
_computing_structure_solution 'DIRDIF94 (PATTY)'
_diffrn_measured_fraction_theta_full 0.9977
_diffrn_measured_fraction_theta_max 0.9977
_diffrn_measurement_device_type 'Rigaku/MSC Mercury CCD'
_diffrn_measurement_method \w
_diffrn_radiation_type 'Mo K\a'
_diffrn_radiation_wavelength 0.7107
_diffrn_reflns_av_R_equivalents 0.026
_diffrn_reflns_limit_h_max 38
_diffrn_reflns_limit_h_min -26
_diffrn_reflns_limit_k_max 33
_diffrn_reflns_limit_k_min -38
_diffrn_reflns_limit_l_max 23
_diffrn_reflns_limit_l_min -24
_diffrn_reflns_number 35529
_diffrn_reflns_theta_full 26.73
_diffrn_reflns_theta_max 26.73
_exptl_absorpt_coefficient_mu 0.609
_exptl_absorpt_correction_T_max 0.833
_exptl_absorpt_correction_T_min 0.595
_exptl_absorpt_correction_type integration
_exptl_absorpt_process_details Coppens_numerical
_exptl_crystal_colour purple
_exptl_crystal_density_diffrn 1.283
_exptl_crystal_density_method 'not measured'
_exptl_crystal_description hexagonal
_exptl_crystal_size_max 0.500
_exptl_crystal_size_mid 0.300
_exptl_crystal_size_min 0.300
_refine_diff_density_max 0.94
_refine_diff_density_min -0.39
_refine_ls_extinction_method none
_refine_ls_goodness_of_fit_ref 1.134
_refine_ls_hydrogen_treatment noref
_refine_ls_number_parameters 361
_refine_ls_number_reflns 4868
_refine_ls_R_factor_gt 0.0320
_refine_ls_shift/su_max 0.0008
_refine_ls_structure_factor_coef F
_refine_ls_weighting_details 'w = 1/[\s^2^(Fo) + 0.00070|Fo|^2^]'
_refine_ls_weighting_scheme calc
_refine_ls_wR_factor_ref 0.0420
_reflns_number_gt 4868
_reflns_number_total 7385
_reflns_threshold_expression F^2^>4.0\s(F^2^)
_cod_data_source_file ic048250usi20041213_123156_2.cif
_cod_data_source_block complex_5c'
_cod_original_sg_symbol_H-M 'R -3 '
_cod_original_formula_sum 'C64 H100 K2 O12 Ru2 '
_cod_database_code 4308873

loop_
_symmetry_equiv_pos_as_xyz
x,y,z
-y,x-y,z
-x+y,-x,z
-x,-y,-z
y,-x+y,-z
x-y,x,-z
2/3+x,1/3+y,1/3+z
2/3-y,1/3+x-y,1/3+z
2/3-x+y,1/3-x,1/3+z
2/3-x,1/3-y,1/3-z
2/3+y,1/3-x+y,1/3-z
2/3+x-y,1/3+x,1/3-z
1/3+x,2/3+y,2/3+z
1/3-y,2/3+x-y,2/3+z
1/3-x+y,2/3-x,2/3+z
1/3-x,2/3-y,2/3-z
1/3+y,2/3-x+y,2/3-z
1/3+x-y,2/3+x,2/3-z

loop_
_atom_site_label
_atom_site_type_symbol
_atom_site_fract_x
_atom_site_fract_y
_atom_site_fract_z
_atom_site_U_iso_or_equiv
_atom_site_adp_type
_atom_site_occupancy
_atom_site_calc_flag
_atom_site_refinement_flags
_atom_site_disorder_assembly
_atom_site_disorder_group
Ru(1) Ru 0.480402(9) 0.461009(9) -0.01828(1) 0.02376(7) Uani 1.00 d . . .
K(1) K 0.42235(3) 0.47098(3) 0.12725(4) 0.0408(2) Uani 1.00 d . . .
O(1) O 0.53690(8) 0.44863(8) -0.0349(1) 0.0283(6) Uani 1.00 d . . .
O(2) O 0.47317(8) 0.42389(8) 0.0680(1) 0.0282(6) Uani 1.00 d . . .
O(3) O 0.47348(8) 0.46729(8) -0.1183(1) 0.0283(5) Uani 1.00 d . . .
O(4) O 0.40898(8) 0.44395(8) -0.01694(10) 0.0276(5) Uani 1.00 d . . .
O(5) O 0.3704(2) 0.3889(1) 0.2029(2) 0.103(1) Uani 1.00 d . . .
O(6) O 0.3794(1) 0.4767(2) 0.2536(2) 0.084(1) Uani 1.00 d . . .
C(1) C 0.5454(1) 0.4258(1) 0.0205(1) 0.0278(8) Uani 1.00 d . . .
C(2) C 0.5840(1) 0.4140(1) 0.0229(2) 0.0308(8) Uani 1.00 d . . .
C(3) C 0.5872(1) 0.3908(1) 0.0839(2) 0.0336(9) Uani 1.00 d . . .
C(4) C 0.5542(1) 0.3787(1) 0.1394(2) 0.0324(8) Uani 1.00 d . . .
C(5) C 0.5153(1) 0.3897(1) 0.1343(2) 0.0291(8) Uani 1.00 d . . .
C(6) C 0.5113(1) 0.4133(1) 0.0754(1) 0.0263(7) Uani 1.00 d . . .
C(7) C 0.6206(1) 0.4254(1) -0.0383(2) 0.0371(9) Uani 1.00 d . . .
C(8) C 0.6521(1) 0.4826(2) -0.0491(2) 0.047(1) Uani 1.00 d . . .
C(9) C 0.5906(2) 0.3994(2) -0.1040(2) 0.052(1) Uani 1.00 d . . .
C(10) C 0.6574(2) 0.4058(2) -0.0259(2) 0.056(1) Uani 1.00 d . . .
C(11) C 0.5618(1) 0.3561(1) 0.2063(2) 0.0386(10) Uani 1.00 d . . .
C(12) C 0.5805(2) 0.3191(2) 0.1912(2) 0.064(2) Uani 1.00 d . . .
C(13) C 0.6015(2) 0.3991(2) 0.2506(3) 0.074(2) Uani 1.00 d . . .
C(14) C 0.5126(2) 0.3283(2) 0.2480(2) 0.055(1) Uani 1.00 d . . .
C(15) C 0.4265(1) 0.4585(1) -0.1361(1) 0.0271(8) Uani 1.00 d . . .
C(16) C 0.4114(1) 0.4580(1) -0.2050(2) 0.0317(8) Uani 1.00 d . . .
C(17) C 0.3621(1) 0.4482(1) -0.2148(2) 0.0353(9) Uani 1.00 d . . .
C(18) C 0.3277(1) 0.4381(1) -0.1615(2) 0.0336(9) Uani 1.00 d . . .
C(19) C 0.3435(1) 0.4369(1) -0.0939(2) 0.0295(8) Uani 1.00 d . . .
C(20) C 0.3923(1) 0.4470(1) -0.0817(1) 0.0263(7) Uani 1.00 d . . .
C(21) C 0.4473(1) 0.4667(2) -0.2657(2) 0.0401(10) Uani 1.00 d . . .
C(22) C 0.4211(2) 0.4605(2) -0.3360(2) 0.060(1) Uani 1.00 d . . .
C(23) C 0.4917(2) 0.5206(2) -0.2626(2) 0.052(1) Uani 1.00 d . . .
C(24) C 0.4651(2) 0.4279(2) -0.2619(2) 0.057(1) Uani 1.00 d . . .
C(25) C 0.2736(1) 0.4258(2) -0.1782(2) 0.047(1) Uani 1.00 d . . .
C(26) C 0.2416(2) 0.3689(2) -0.1952(4) 0.097(2) Uani 1.00 d . . .
C(27) C 0.2717(1) 0.4537(2) -0.2417(2) 0.053(1) Uani 1.00 d . . .
C(28) C 0.2496(2) 0.4378(4) -0.1196(2) 0.114(3) Uani 1.00 d . . .
C(29) C 0.3593(3) 0.3433(2) 0.1708(5) 0.123(3) Uani 1.00 d . . .
C(30) C 0.3411(3) 0.3884(3) 0.2542(4) 0.110(2) Uani 1.00 d . . .
C(31) C 0.3534(3) 0.4326(3) 0.2881(4) 0.116(3) Uani 1.00 d . . .
C(32) C 0.3895(2) 0.5199(3) 0.2920(3) 0.095(2) Uani 1.00 d . . .
H(1) H 0.6136 0.3830 0.0876 0.0402 Uiso 1.00 calc . . .
H(2) H 0.4917 0.3811 0.1709 0.0345 Uiso 1.00 calc . . .
H(3) H 0.6302 0.4958 -0.0568 0.0562 Uiso 1.00 calc . . .
H(4) H 0.6720 0.4978 -0.0089 0.0562 Uiso 1.00 calc . . .
H(5) H 0.6736 0.4895 -0.0879 0.0562 Uiso 1.00 calc . . .
H(6) H 0.6132 0.4076 -0.1418 0.0628 Uiso 1.00 calc . . .
H(7) H 0.5726 0.3639 -0.0972 0.0628 Uiso 1.00 calc . . .
H(8) H 0.5674 0.4108 -0.1134 0.0628 Uiso 1.00 calc . . .
H(9) H 0.6794 0.4142 -0.0645 0.0678 Uiso 1.00 calc . . .
H(10) H 0.6767 0.4211 0.0147 0.0678 Uiso 1.00 calc . . .
H(11) H 0.6390 0.3702 -0.0201 0.0678 Uiso 1.00 calc . . .
H(12) H 0.6115 0.3358 0.1667 0.0758 Uiso 1.00 calc . . .
H(13) H 0.5852 0.3061 0.2336 0.0758 Uiso 1.00 calc . . .
H(14) H 0.5560 0.2918 0.1639 0.0758 Uiso 1.00 calc . . .
H(15) H 0.5904 0.4225 0.2604 0.0881 Uiso 1.00 calc . . .
H(16) H 0.6060 0.3859 0.2927 0.0881 Uiso 1.00 calc . . .
H(17) H 0.6326 0.4158 0.2261 0.0881 Uiso 1.00 calc . . .
H(18) H 0.4881 0.3006 0.2218 0.0665 Uiso 1.00 calc . . .
H(19) H 0.5189 0.3163 0.2901 0.0665 Uiso 1.00 calc . . .
H(20) H 0.5006 0.3509 0.2580 0.0665 Uiso 1.00 calc . . .
H(21) H 0.3514 0.4486 -0.2609 0.0416 Uiso 1.00 calc . . .
H(22) H 0.3207 0.4291 -0.0563 0.0350 Uiso 1.00 calc . . .
H(23) H 0.3933 0.4269 -0.3399 0.0711 Uiso 1.00 calc . . .
H(24) H 0.4092 0.4837 -0.3392 0.0711 Uiso 1.00 calc . . .
H(25) H 0.4444 0.4665 -0.3723 0.0711 Uiso 1.00 calc . . .
H(26) H 0.4796 0.5437 -0.2669 0.0628 Uiso 1.00 calc . . .
H(27) H 0.5088 0.5258 -0.2198 0.0628 Uiso 1.00 calc . . .
H(28) H 0.5143 0.5257 -0.2996 0.0628 Uiso 1.00 calc . . .
H(29) H 0.4880 0.4338 -0.2987 0.0680 Uiso 1.00 calc . . .
H(30) H 0.4814 0.4310 -0.2189 0.0680 Uiso 1.00 calc . . .
H(31) H 0.4368 0.3948 -0.2661 0.0680 Uiso 1.00 calc . . .
H(32) H 0.2553 0.3613 -0.2341 0.1168 Uiso 1.00 calc . . .
H(33) H 0.2417 0.3498 -0.1563 0.1168 Uiso 1.00 calc . . .
H(34) H 0.2079 0.3609 -0.2047 0.1168 Uiso 1.00 calc . . .
H(35) H 0.2375 0.4434 -0.2522 0.0629 Uiso 1.00 calc . . .
H(36) H 0.2898 0.4890 -0.2330 0.0629 Uiso 1.00 calc . . .
H(37) H 0.2865 0.4462 -0.2798 0.0629 Uiso 1.00 calc . . .
H(38) H 0.2158 0.4279 -0.1309 0.1389 Uiso 1.00 calc . . .
H(39) H 0.2504 0.4208 -0.0789 0.1389 Uiso 1.00 calc . . .
H(40) H 0.2679 0.4735 -0.1113 0.1389 Uiso 1.00 calc . . .
H(41) H 0.3837 0.3499 0.1356 0.1471 Uiso 1.00 calc . . .
H(42) H 0.3604 0.3211 0.2041 0.1471 Uiso 1.00 calc . . .
H(43) H 0.3267 0.3283 0.1505 0.1471 Uiso 1.00 calc . . .
H(44) H 0.3082 0.3757 0.2360 0.1310 Uiso 1.00 calc . . .
H(45) H 0.3406 0.3656 0.2884 0.1310 Uiso 1.00 calc . . .
H(46) H 0.3731 0.4347 0.3274 0.1400 Uiso 1.00 calc . . .
H(47) H 0.3227 0.4303 0.3029 0.1400 Uiso 1.00 calc . . .
H(48) H 0.3585 0.5174 0.3058 0.1137 Uiso 1.00 calc . . .
H(49) H 0.4089 0.5225 0.3315 0.1137 Uiso 1.00 calc . . .
H(50) H 0.4077 0.5492 0.2637 0.1137 Uiso 1.00 calc . . .

loop_
_atom_site_aniso_label
_atom_site_aniso_U_11
_atom_site_aniso_U_22
_atom_site_aniso_U_33
_atom_site_aniso_U_12
_atom_site_aniso_U_13
_atom_site_aniso_U_23
Ru(1) 0.0257(1) 0.0266(1) 0.0190(1) 0.0131(1) 0.00125(9) 0.00164(10)
K(1) 0.0394(4) 0.0513(5) 0.0319(4) 0.0228(4) 0.0108(3) 0.0099(3)
O(1) 0.032(1) 0.035(1) 0.022(1) 0.020(1) 0.0037(9) 0.0032(9)
O(2) 0.029(1) 0.033(1) 0.025(1) 0.0176(10) 0.0034(9) 0.0050(9)
O(3) 0.027(1) 0.037(1) 0.0200(10) 0.0157(10) 0.0015(8) 0.0006(9)
O(4) 0.026(1) 0.035(1) 0.0212(10) 0.0143(9) 0.0011(8) 0.0018(9)
O(5) 0.102(3) 0.054(2) 0.120(3) 0.014(2) 0.056(3) 0.014(2)
O(6) 0.071(2) 0.089(3) 0.063(2) 0.018(2) 0.026(2) -0.012(2)
C(1) 0.036(2) 0.025(1) 0.024(1) 0.016(1) 0.002(1) 0.002(1)
C(2) 0.031(2) 0.031(2) 0.032(2) 0.017(1) 0.003(1) 0.000(1)
C(3) 0.036(2) 0.033(2) 0.037(2) 0.021(2) -0.001(1) 0.003(1)
C(4) 0.036(2) 0.028(2) 0.033(2) 0.016(1) -0.002(1) 0.001(1)
C(5) 0.032(2) 0.028(2) 0.025(1) 0.014(1) 0.003(1) 0.005(1)
C(6) 0.025(2) 0.024(1) 0.027(1) 0.011(1) -0.003(1) 0.000(1)
C(7) 0.039(2) 0.041(2) 0.037(2) 0.025(2) 0.008(1) 0.004(1)
C(8) 0.041(2) 0.047(2) 0.054(2) 0.022(2) 0.014(2) 0.007(2)
C(9) 0.061(3) 0.060(3) 0.040(2) 0.033(2) 0.011(2) -0.007(2)
C(10) 0.056(3) 0.066(3) 0.064(3) 0.044(2) 0.021(2) 0.013(2)
C(11) 0.050(2) 0.038(2) 0.034(2) 0.027(2) -0.002(2) 0.006(1)
C(12) 0.089(4) 0.070(3) 0.061(3) 0.061(3) 0.009(2) 0.021(2)
C(13) 0.090(4) 0.064(3) 0.060(3) 0.032(3) -0.037(3) -0.001(2)
C(14) 0.073(3) 0.065(3) 0.041(2) 0.044(2) 0.009(2) 0.025(2)
C(15) 0.028(2) 0.031(2) 0.022(1) 0.015(1) -0.001(1) 0.000(1)
C(16) 0.034(2) 0.041(2) 0.022(1) 0.021(2) 0.001(1) 0.002(1)
C(17) 0.033(2) 0.051(2) 0.023(1) 0.022(2) 0.000(1) 0.005(1)
C(18) 0.031(2) 0.041(2) 0.030(2) 0.020(2) 0.001(1) 0.006(1)
C(19) 0.030(2) 0.034(2) 0.026(1) 0.017(1) 0.003(1) 0.003(1)
C(20) 0.031(2) 0.026(2) 0.021(1) 0.014(1) 0.000(1) 0.001(1)
C(21) 0.037(2) 0.066(2) 0.021(1) 0.027(2) 0.002(1) -0.001(2)
C(22) 0.053(2) 0.105(4) 0.022(2) 0.040(3) 0.002(2) 0.000(2)
C(23) 0.045(2) 0.071(3) 0.036(2) 0.025(2) 0.009(2) 0.015(2)
C(24) 0.064(3) 0.092(3) 0.033(2) 0.053(3) 0.003(2) -0.012(2)
C(25) 0.037(2) 0.072(3) 0.038(2) 0.032(2) 0.005(2) 0.018(2)
C(26) 0.039(3) 0.079(4) 0.154(6) 0.015(3) -0.018(3) 0.034(4)
C(27) 0.039(2) 0.079(3) 0.045(2) 0.034(2) 0.001(2) 0.015(2)
C(28) 0.101(4) 0.271(10) 0.041(2) 0.145(6) 0.011(3) 0.024(4)
C(29) 0.101(5) 0.056(4) 0.175(8) 0.012(4) 0.037(5) 0.005(4)
C(30) 0.090(5) 0.091(5) 0.087(4) 0.000(4) 0.042(4) 0.020(4)
C(31) 0.098(5) 0.123(6) 0.096(5) 0.032(5) 0.057(4) 0.013(4)
C(32) 0.083(4) 0.124(5) 0.092(4) 0.063(4) -0.010(3) -0.036(4)

loop_
_atom_type_symbol
_atom_type_description
_atom_type_scat_dispersion_real
_atom_type_scat_dispersion_imag
_atom_type_scat_source
Ru Ru -1.259 0.836
;International Tables for Crystallography
(1992, Vol. C, Tables 4.2.6.8 and 6.1.1.1)
;
C C 0.003 0.002
;International Tables for Crystallography
(1992, Vol. C, Tables 4.2.6.8 and 6.1.1.1)
;
H H 0.000 0.000
;International Tables for Crystallography
(1992, Vol. C, Table 6.1.1.2)
;
K K 0.200 0.250
;International Tables for Crystallography
(1992, Vol. C, Tables 4.2.6.8 and 6.1.1.1)
;
O O 0.011 0.006
;International Tables for Crystallography
(1992, Vol. C, Tables 4.2.6.8 and 6.1.1.1)
;

loop_
_geom_angle_atom_site_label_1
_geom_angle_atom_site_label_2
_geom_angle_atom_site_label_3
_geom_angle
_geom_angle_site_symmetry_1
_geom_angle_site_symmetry_2
_geom_angle_site_symmetry_3
_geom_angle_publ_flag
Ru(1) Ru(1) O(1) 101.96(7) 4_665 . . yes
Ru(1) Ru(1) O(2) 101.46(7) 4_665 . . yes
Ru(1) Ru(1) O(3) 103.81(7) 4_665 . . yes
Ru(1) Ru(1) O(4) 102.41(6) 4_665 . . yes
O(1) Ru(1) O(2) 83.29(8) . . . yes
O(1) Ru(1) O(3) 90.37(8) . . . yes
O(1) Ru(1) O(4) 155.62(9) . . . yes
O(2) Ru(1) O(3) 154.71(9) . . . yes
O(2) Ru(1) O(4) 92.64(9) . . . yes
O(3) Ru(1) O(4) 83.09(8) . . . yes
O(1) K(1) O(2) 94.18(6) 4_665 . . yes
O(1) K(1) O(3) 60.29(6) 4_665 . 4_665 yes
O(1) K(1) O(4) 64.45(6) 4_665 . . yes
O(1) K(1) O(5) 170.8(1) 4_665 . . yes
O(1) K(1) O(6) 121.2(1) 4_665 . . yes
O(2) K(1) O(3) 65.59(6) . . 4_665 yes
O(2) K(1) O(4) 59.88(6) . . . yes
O(2) K(1) O(5) 87.9(1) . . . yes
O(2) K(1) O(6) 140.6(1) . . . yes
O(3) K(1) O(4) 94.88(6) 4_665 . . yes
O(3) K(1) O(5) 128.4(1) 4_665 . . yes
O(3) K(1) O(6) 115.02(9) 4_665 . . yes
O(4) K(1) O(5) 109.3(1) . . . yes
O(4) K(1) O(6) 148.53(10) . . . yes
O(5) K(1) O(6) 60.2(1) . . . yes
Ru(1) O(1) K(1) 89.02(7) . . 4_665 yes
Ru(1) O(1) C(1) 112.2(2) . . . yes
K(1) O(1) C(1) 146.8(2) 4_665 . . yes
Ru(1) O(2) K(1) 88.91(7) . . . yes
Ru(1) O(2) C(6) 111.3(2) . . . yes
K(1) O(2) C(6) 146.0(2) . . . yes
Ru(1) O(3) K(1) 89.11(7) . . 4_665 yes
Ru(1) O(3) C(15) 112.5(2) . . . yes
K(1) O(3) C(15) 148.5(2) 4_665 . . yes
Ru(1) O(4) K(1) 87.55(7) . . . yes
Ru(1) O(4) C(20) 111.6(2) . . . yes
K(1) O(4) C(20) 150.3(2) . . . yes
K(1) O(5) C(29) 115.5(4) . . . yes
K(1) O(5) C(30) 120.3(4) . . . yes
C(29) O(5) C(30) 119.4(5) . . . yes
K(1) O(6) C(31) 115.1(4) . . . yes
K(1) O(6) C(32) 128.6(4) . . . yes
C(31) O(6) C(32) 114.9(5) . . . yes
O(1) C(1) C(2) 123.9(3) . . . yes
O(1) C(1) C(6) 115.2(3) . . . yes
C(2) C(1) C(6) 121.0(3) . . . yes
C(1) C(2) C(3) 116.1(3) . . . yes
C(1) C(2) C(7) 121.8(3) . . . yes
C(3) C(2) C(7) 122.1(3) . . . yes
C(2) C(3) C(4) 123.9(3) . . . yes
C(3) C(4) C(5) 118.4(3) . . . yes
C(3) C(4) C(11) 121.0(3) . . . yes
C(5) C(4) C(11) 120.5(3) . . . yes
C(4) C(5) C(6) 119.5(3) . . . yes
O(2) C(6) C(1) 117.6(3) . . . yes
O(2) C(6) C(5) 121.2(3) . . . yes
C(1) C(6) C(5) 121.1(3) . . . yes
C(2) C(7) C(8) 109.5(3) . . . yes
C(2) C(7) C(9) 109.7(3) . . . yes
C(2) C(7) C(10) 112.5(3) . . . yes
C(8) C(7) C(9) 110.5(3) . . . yes
C(8) C(7) C(10) 107.6(3) . . . yes
C(9) C(7) C(10) 107.0(3) . . . yes
C(4) C(11) C(12) 111.7(3) . . . yes
C(4) C(11) C(13) 108.5(3) . . . yes
C(4) C(11) C(14) 111.3(3) . . . yes
C(12) C(11) C(13) 108.3(4) . . . yes
C(12) C(11) C(14) 108.4(3) . . . yes
C(13) C(11) C(14) 108.6(4) . . . yes
O(3) C(15) C(16) 123.1(3) . . . yes
O(3) C(15) C(20) 116.2(3) . . . yes
C(16) C(15) C(20) 120.7(3) . . . yes
C(15) C(16) C(17) 116.4(3) . . . yes
C(15) C(16) C(21) 121.3(3) . . . yes
C(17) C(16) C(21) 122.3(3) . . . yes
C(16) C(17) C(18) 124.2(3) . . . yes
C(17) C(18) C(19) 117.6(3) . . . yes
C(17) C(18) C(25) 120.0(3) . . . yes
C(19) C(18) C(25) 122.2(3) . . . yes
C(18) C(19) C(20) 120.1(3) . . . yes
O(4) C(20) C(15) 116.6(3) . . . yes
O(4) C(20) C(19) 122.3(3) . . . yes
C(15) C(20) C(19) 121.0(3) . . . yes
C(16) C(21) C(22) 111.6(3) . . . yes
C(16) C(21) C(23) 109.4(3) . . . yes
C(16) C(21) C(24) 109.2(3) . . . yes
C(22) C(21) C(23) 107.1(3) . . . yes
C(22) C(21) C(24) 108.1(3) . . . yes
C(23) C(21) C(24) 111.4(3) . . . yes
C(18) C(25) C(26) 108.7(3) . . . yes
C(18) C(25) C(27) 111.9(3) . . . yes
C(18) C(25) C(28) 112.5(4) . . . yes
C(26) C(25) C(27) 106.3(4) . . . yes
C(26) C(25) C(28) 109.0(5) . . . yes
C(27) C(25) C(28) 108.2(4) . . . yes
O(5) C(30) C(31) 119.4(5) . . . yes
O(6) C(31) C(30) 118.9(6) . . . yes

loop_
_geom_bond_atom_site_label_1
_geom_bond_atom_site_label_2
_geom_bond_distance
_geom_bond_site_symmetry_1
_geom_bond_site_symmetry_2
_geom_bond_publ_flag
Ru(1) Ru(1) 2.1820(5) . 4_665 yes
Ru(1) O(1) 1.970(2) . . yes
Ru(1) O(2) 1.965(2) . . yes
Ru(1) O(3) 1.963(2) . . yes
Ru(1) O(4) 1.975(2) . . yes
K(1) O(1) 2.777(2) . 4_665 yes
K(1) O(2) 2.834(2) . . yes
K(1) O(3) 2.779(2) . 4_665 yes
K(1) O(4) 2.875(2) . . yes
K(1) O(5) 2.641(4) . . yes
K(1) O(6) 2.818(3) . . yes
O(1) C(1) 1.370(4) . . yes
O(2) C(6) 1.364(4) . . yes
O(3) C(15) 1.367(4) . . yes
O(4) C(20) 1.371(3) . . yes
O(5) C(29) 1.403(8) . . yes
O(5) C(30) 1.330(7) . . yes
O(6) C(31) 1.350(8) . . yes
O(6) C(32) 1.406(7) . . yes
C(1) C(2) 1.399(4) . . yes
C(1) C(6) 1.399(4) . . yes
C(2) C(3) 1.403(4) . . yes
C(2) C(7) 1.542(4) . . yes
C(3) C(4) 1.389(5) . . yes
C(4) C(5) 1.393(5) . . yes
C(4) C(11) 1.536(4) . . yes
C(5) C(6) 1.386(4) . . yes
C(7) C(8) 1.531(5) . . yes
C(7) C(9) 1.535(5) . . yes
C(7) C(10) 1.532(5) . . yes
C(11) C(12) 1.531(5) . . yes
C(11) C(13) 1.529(6) . . yes
C(11) C(14) 1.534(6) . . yes
C(15) C(16) 1.405(4) . . yes
C(15) C(20) 1.395(4) . . yes
C(16) C(17) 1.397(4) . . yes
C(16) C(21) 1.535(4) . . yes
C(17) C(18) 1.391(4) . . yes
C(18) C(19) 1.398(4) . . yes
C(18) C(25) 1.534(5) . . yes
C(19) C(20) 1.385(4) . . yes
C(21) C(22) 1.541(5) . . yes
C(21) C(23) 1.524(6) . . yes
C(21) C(24) 1.535(6) . . yes
C(25) C(26) 1.545(7) . . yes
C(25) C(27) 1.513(5) . . yes
C(25) C(28) 1.493(6) . . yes
C(30) C(31) 1.38(1) . . yes

loop_
_geom_contact_atom_site_label_1
_geom_contact_atom_site_label_2
_geom_contact_distance
_geom_contact_site_symmetry_1
_geom_contact_site_symmetry_2
_geom_contact_publ_flag
K(1) O(1) 2.777(2) . 4_665 ?
K(1) O(2) 2.834(2) . . ?
K(1) O(3) 2.779(2) . 4_665 ?
K(1) O(4) 2.875(2) . . ?
K(1) O(5) 2.641(4) . . ?
K(1) O(6) 2.818(3) . . ?
